data_8102701
loop_
_publ_author_name
'Yu Xie'
'Xiao-Wei Hon'
'Ya Wei'

_publ_section_title
;
 Crystal structure of N-diphenylphosphoryl-4-bromoaniline, C18H15BrNOP
;
_journal_issue 2
_journal_name_full 'Zeitschrift f\"ur Kristallographie - New Crystal Structures'
_journal_page_first 349
_journal_volume 225
_journal_year 2010
_chemical_formula_moiety 'C18 H15 Br N O P'
_chemical_formula_sum 'C18 H15 Br N O P'
_chemical_formula_weight 372.19
_chemical_name_systematic
; 
N-diphenylphosphoryl-4-bromoaniline, C~18~H~15~BrNOP 
;
_space_group_IT_number 14
_symmetry_cell_setting monoclinic
_symmetry_space_group_name_Hall '-P 2yn'
_symmetry_space_group_name_H-M 'P 1 21/n 1'
_atom_sites_solution_hydrogens geom
_atom_sites_solution_primary direct
_atom_sites_solution_secondary difmap
_audit_creation_method SHELXL-97
_cell_angle_alpha 90.00
_cell_angle_beta 102.87(3)
_cell_angle_gamma 90.00
_cell_formula_units_Z 4
_cell_length_a 12.441(3)
_cell_length_b 8.9493(18)
_cell_length_c 15.180(3)
_cell_measurement_reflns_used 478
_cell_measurement_temperature 293(2)
_cell_measurement_theta_max 25.24
_cell_measurement_theta_min 2.30
_cell_volume 1647.7(6)
_computing_cell_refinement 'Bruker SMART'
_computing_data_collection 'Bruker SMART'
_computing_data_reduction 'Bruker SAINT (Bruker, 1998)'
_computing_molecular_graphics 'Bruker SHELXTL'
_computing_publication_material 'Bruker SHELXTL'
_computing_structure_refinement 'SHELXL-97 (Sheldrick, 1997)'
_computing_structure_solution 'SHELXS-97 (Sheldrick, 1990)'
_diffrn_ambient_temperature 293(2)
_diffrn_measured_fraction_theta_full 0.769
_diffrn_measured_fraction_theta_max 0.760
_diffrn_measurement_device_type 'CCD area detector'
_diffrn_measurement_method 'phi and omega scans'
_diffrn_radiation_monochromator graphite
_diffrn_radiation_source 'fine-focus sealed tube'
_diffrn_radiation_type MoK\a
_diffrn_radiation_wavelength 0.71073
_diffrn_reflns_av_R_equivalents 0.0801
_diffrn_reflns_av_sigmaI/netI 0.1786
_diffrn_reflns_limit_h_max 15
_diffrn_reflns_limit_h_min -10
_diffrn_reflns_limit_k_max 9
_diffrn_reflns_limit_k_min -11
_diffrn_reflns_limit_l_max 19
_diffrn_reflns_limit_l_min -18
_diffrn_reflns_number 6228
_diffrn_reflns_theta_full 25.00
_diffrn_reflns_theta_max 27.09
_diffrn_reflns_theta_min 2.66
_exptl_absorpt_coefficient_mu 2.592
_exptl_absorpt_correction_T_max 0.627
_exptl_absorpt_correction_T_min 0.542
_exptl_absorpt_correction_type multi-scan
_exptl_crystal_colour colorless
_exptl_crystal_density_diffrn 1.500
_exptl_crystal_density_method 'not measured'
_exptl_crystal_description block
_exptl_crystal_F_000 752
_exptl_crystal_size_max 0.25
_exptl_crystal_size_mid 0.20
_exptl_crystal_size_min 0.18
_refine_diff_density_max 0.259
_refine_diff_density_min -0.226
_refine_diff_density_rms 0.052
_refine_ls_extinction_method none
_refine_ls_goodness_of_fit_ref 0.587
_refine_ls_hydrogen_treatment constr
_refine_ls_matrix_type full
_refine_ls_number_parameters 199
_refine_ls_number_reflns 2754
_refine_ls_number_restraints 0
_refine_ls_restrained_S_all 0.587
_refine_ls_R_factor_all 0.0950
_refine_ls_R_factor_gt 0.0485
_refine_ls_shift/su_max 0.000
_refine_ls_shift/su_mean 0.000
_refine_ls_structure_factor_coef Fsqd
_refine_ls_weighting_details 'calc w=1/[\s^2^(Fo^2^)+(0.0000P)^2^+0.0000P] where P=(Fo^2^+2Fc^2^)/3'
_refine_ls_weighting_scheme calc
_refine_ls_wR_factor_gt 0.0961
_refine_ls_wR_factor_ref 0.1066
_reflns_number_gt 1216
_reflns_number_total 2754
_reflns_threshold_expression >2sigma(I)
_cod_data_source_file 1267-2974.cff
_cod_data_source_block 1
_cod_depositor_comments
;
The following automatic conversions were performed:
'_exptl_absorpt_correction_type' value 'MULTI-SCAN' changed to
'multi-scan' according to
'/home/saulius/struct/CIF-dictionaries/cif_core.dic' dictionary named
'cif_core.dic' version 2.4.1 from 2010-06-29.

Automatic conversion script
Id: cif_fix_enum 1555 2011-01-17 13:19:09Z saulius 
;
_cod_original_cell_volume 1647.6(6)
_cod_original_sg_symbol_H-M P2(1)/n
_cod_database_code 8102701

loop_
_symmetry_equiv_pos_as_xyz
'x, y, z'
'-x+1/2, y+1/2, -z+1/2'
'-x, -y, -z'
'x-1/2, -y-1/2, z-1/2'

loop_
_atom_site_label
_atom_site_type_symbol
_atom_site_fract_x
_atom_site_fract_y
_atom_site_fract_z
_atom_site_U_iso_or_equiv
_atom_site_adp_type
_atom_site_occupancy
_atom_site_symmetry_multiplicity
_atom_site_calc_flag
_atom_site_refinement_flags
_atom_site_disorder_assembly
_atom_site_disorder_group
Br1 Br 0.15037(4) 0.16680(5) 0.14315(4) 0.0746(2) Uani 1 1 d . . .
P1 P 0.73635(8) 0.02971(10) 0.32276(7) 0.0418(3) Uani 1 1 d . . .
C2 C 0.3583(3) 0.2918(4) 0.2259(3) 0.0487(10) Uani 1 1 d . . .
H2A H 0.3188 0.3802 0.2247 0.058 Uiso 1 1 calc R . .
C4 C 0.3633(4) 0.0293(4) 0.1958(3) 0.0517(10) Uani 1 1 d . . .
H4A H 0.3264 -0.0592 0.1762 0.062 Uiso 1 1 calc R . .
O1 O 0.7628(2) -0.0558(3) 0.24682(15) 0.0520(7) Uani 1 1 d . . .
C14 C 0.6496(4) -0.0359(5) 0.4736(3) 0.0520(10) Uani 1 1 d . . .
H14A H 0.6513 0.0664 0.4848 0.062 Uiso 1 1 calc R . .
C3 C 0.3048(4) 0.1605(4) 0.1922(3) 0.0541(11) Uani 1 1 d . . .
C13 C 0.6820(3) -0.0903(4) 0.3972(2) 0.0423(9) Uani 1 1 d . . .
N1 N 0.6456(3) 0.1678(3) 0.2964(2) 0.0444(8) Uani 1 1 d . . .
H1B H 0.6726 0.2565 0.3046 0.053 Uiso 1 1 calc R . .
C7 C 0.8537(3) 0.1284(4) 0.3871(3) 0.0436(9) Uani 1 1 d . . .
C17 C 0.6420(4) -0.3385(5) 0.4426(4) 0.0668(14) Uani 1 1 d . . .
H17A H 0.6384 -0.4409 0.4320 0.080 Uiso 1 1 calc R . .
C6 C 0.5313(3) 0.1601(4) 0.2628(3) 0.0411(9) Uani 1 1 d . . .
C18 C 0.6771(4) -0.2443(4) 0.3821(3) 0.0522(10) Uani 1 1 d . . .
H18A H 0.6973 -0.2838 0.3314 0.063 Uiso 1 1 calc R . .
C8 C 0.8469(4) 0.2404(6) 0.4484(3) 0.0675(13) Uani 1 1 d . . .
H8A H 0.7782 0.2691 0.4572 0.081 Uiso 1 1 calc R . .
C5 C 0.4768(3) 0.0277(4) 0.2285(2) 0.0481(10) Uani 1 1 d . . .
H5A H 0.5165 -0.0603 0.2277 0.058 Uiso 1 1 calc R . .
C16 C 0.6132(4) -0.2834(5) 0.5165(3) 0.0634(13) Uani 1 1 d . . .
H16A H 0.5918 -0.3485 0.5571 0.076 Uiso 1 1 calc R . .
C12 C 0.9577(4) 0.0872(6) 0.3777(3) 0.0718(13) Uani 1 1 d . . .
H12A H 0.9655 0.0100 0.3386 0.086 Uiso 1 1 calc R . .
C9 C 0.9391(5) 0.3094(6) 0.4962(4) 0.0843(17) Uani 1 1 d . . .
H9A H 0.9324 0.3845 0.5370 0.101 Uiso 1 1 calc R . .
C11 C 1.0512(5) 0.1607(6) 0.4267(5) 0.0914(19) Uani 1 1 d . . .
H11A H 1.1206 0.1339 0.4188 0.110 Uiso 1 1 calc R . .
C1 C 0.4694(3) 0.2898(4) 0.2607(3) 0.0482(10) Uani 1 1 d . . .
H1C H 0.5046 0.3777 0.2837 0.058 Uiso 1 1 calc R . .
C15 C 0.6150(4) -0.1321(6) 0.5327(3) 0.0684(13) Uani 1 1 d . . .
H15A H 0.5931 -0.0949 0.5832 0.082 Uiso 1 1 calc R . .
C10 C 1.0413(5) 0.2702(6) 0.4853(4) 0.0807(16) Uani 1 1 d . . .
H10A H 1.1037 0.3186 0.5180 0.097 Uiso 1 1 calc R . .

loop_
_atom_site_aniso_label
_atom_site_aniso_U_11
_atom_site_aniso_U_22
_atom_site_aniso_U_33
_atom_site_aniso_U_23
_atom_site_aniso_U_13
_atom_site_aniso_U_12
Br1 0.0436(3) 0.0607(3) 0.1116(5) 0.0026(3) 0.0004(3) 0.0009(2)
P1 0.0439(6) 0.0332(5) 0.0477(6) 0.0017(4) 0.0090(4) 0.0023(4)
C2 0.043(2) 0.036(2) 0.068(3) -0.0009(19) 0.013(2) 0.0051(18)
C4 0.047(2) 0.038(2) 0.066(3) 0.004(2) 0.006(2) -0.0035(17)
O1 0.067(2) 0.0417(15) 0.0490(15) -0.0047(12) 0.0171(14) -0.0002(12)
C14 0.062(3) 0.041(2) 0.054(2) 0.000(2) 0.016(2) 0.0030(18)
C3 0.040(2) 0.054(3) 0.068(3) 0.003(2) 0.011(2) -0.0034(18)
C13 0.041(2) 0.037(2) 0.047(2) 0.0019(18) 0.0050(17) 0.0036(16)
N1 0.0385(18) 0.0335(17) 0.058(2) -0.0010(14) 0.0040(16) -0.0037(13)
C7 0.039(2) 0.040(2) 0.050(2) 0.0055(19) 0.0073(18) 0.0006(17)
C17 0.069(3) 0.037(3) 0.089(4) 0.007(2) 0.008(3) -0.0039(19)
C6 0.043(2) 0.034(2) 0.047(2) 0.0026(16) 0.0108(19) 0.0002(15)
C18 0.060(3) 0.043(2) 0.054(2) 0.002(2) 0.013(2) 0.0014(19)
C8 0.066(3) 0.069(3) 0.070(3) -0.014(3) 0.020(3) -0.017(2)
C5 0.048(2) 0.039(2) 0.056(2) 0.0045(19) 0.0087(19) 0.0049(17)
C16 0.059(3) 0.062(3) 0.068(3) 0.024(3) 0.012(2) -0.004(2)
C12 0.047(3) 0.066(3) 0.101(4) -0.007(3) 0.012(3) 0.007(2)
C9 0.088(4) 0.083(4) 0.075(4) -0.014(3) 0.003(3) -0.032(3)
C11 0.043(3) 0.097(5) 0.128(5) 0.012(4) 0.006(3) 0.004(3)
C1 0.051(3) 0.032(2) 0.062(3) -0.0035(19) 0.012(2) -0.0051(17)
C15 0.073(4) 0.081(4) 0.055(3) 0.011(3) 0.020(2) 0.008(3)
C10 0.065(4) 0.081(4) 0.080(4) 0.018(3) -0.018(3) -0.017(3)

loop_
_atom_type_symbol
_atom_type_description
_atom_type_scat_dispersion_real
_atom_type_scat_dispersion_imag
_atom_type_scat_source
C C 0.0033 0.0016 'International Tables Vol C Tables 4.2.6.8 and 6.1.1.4'
H H 0.0000 0.0000 'International Tables Vol C Tables 4.2.6.8 and 6.1.1.4'
N N 0.0061 0.0033 'International Tables Vol C Tables 4.2.6.8 and 6.1.1.4'
O O 0.0106 0.0060 'International Tables Vol C Tables 4.2.6.8 and 6.1.1.4'
P P 0.1023 0.0942 'International Tables Vol C Tables 4.2.6.8 and 6.1.1.4'
Br Br -0.2901 2.4595 'International Tables Vol C Tables 4.2.6.8 and 6.1.1.4'

loop_
_geom_angle_atom_site_label_1
_geom_angle_atom_site_label_2
_geom_angle_atom_site_label_3
_geom_angle
_geom_angle_site_symmetry_1
_geom_angle_site_symmetry_3
_geom_angle_publ_flag
O1 P1 N1 116.99(16) . . ?
O1 P1 C13 111.14(17) . . ?
N1 P1 C13 105.40(17) . . ?
O1 P1 C7 112.48(18) . . ?
N1 P1 C7 101.04(16) . . ?
C13 P1 C7 109.04(17) . . ?
C1 C2 C3 119.4(4) . . ?
C1 C2 H2A 120.3 . . ?
C3 C2 H2A 120.3 . . ?
C3 C4 C5 120.6(4) . . ?
C3 C4 H4A 119.7 . . ?
C5 C4 H4A 119.7 . . ?
C15 C14 C13 120.8(4) . . ?
C15 C14 H14A 119.6 . . ?
C13 C14 H14A 119.6 . . ?
C4 C3 C2 120.1(4) . . ?
C4 C3 Br1 121.4(3) . . ?
C2 C3 Br1 118.5(3) . . ?
C18 C13 C14 118.0(3) . . ?
C18 C13 P1 119.8(3) . . ?
C14 C13 P1 122.2(3) . . ?
C6 N1 P1 129.1(2) . . ?
C6 N1 H1B 115.4 . . ?
P1 N1 H1B 115.4 . . ?
C12 C7 C8 117.4(4) . . ?
C12 C7 P1 118.6(4) . . ?
C8 C7 P1 123.9(3) . . ?
C16 C17 C18 120.7(4) . . ?
C16 C17 H17A 119.6 . . ?
C18 C17 H17A 119.6 . . ?
C1 C6 N1 118.7(3) . . ?
C1 C6 C5 118.4(4) . . ?
N1 C6 C5 122.9(3) . . ?
C17 C18 C13 120.0(4) . . ?
C17 C18 H18A 120.0 . . ?
C13 C18 H18A 120.0 . . ?
C9 C8 C7 121.1(5) . . ?
C9 C8 H8A 119.4 . . ?
C7 C8 H8A 119.4 . . ?
C4 C5 C6 119.4(3) . . ?
C4 C5 H5A 120.3 . . ?
C6 C5 H5A 120.3 . . ?
C17 C16 C15 120.9(4) . . ?
C17 C16 H16A 119.5 . . ?
C15 C16 H16A 119.5 . . ?
C7 C12 C11 120.5(5) . . ?
C7 C12 H12A 119.8 . . ?
C11 C12 H12A 119.8 . . ?
C8 C9 C10 121.0(6) . . ?
C8 C9 H9A 119.5 . . ?
C10 C9 H9A 119.5 . . ?
C10 C11 C12 120.4(6) . . ?
C10 C11 H11A 119.8 . . ?
C12 C11 H11A 119.8 . . ?
C2 C1 C6 121.9(3) . . ?
C2 C1 H1C 119.1 . . ?
C6 C1 H1C 119.1 . . ?
C16 C15 C14 119.5(4) . . ?
C16 C15 H15A 120.2 . . ?
C14 C15 H15A 120.2 . . ?
C11 C10 C9 119.5(5) . . ?
C11 C10 H10A 120.3 . . ?
C9 C10 H10A 120.3 . . ?

loop_
_geom_bond_atom_site_label_1
_geom_bond_atom_site_label_2
_geom_bond_distance
_geom_bond_site_symmetry_2
_geom_bond_publ_flag
Br1 C3 1.901(4) . ?
P1 O1 1.480(3) . ?
P1 N1 1.661(3) . ?
P1 C13 1.796(4) . ?
P1 C7 1.797(4) . ?
C2 C1 1.366(5) . ?
C2 C3 1.391(5) . ?
C2 H2A 0.9300 . ?
C4 C3 1.375(5) . ?
C4 C5 1.389(5) . ?
C4 H4A 0.9300 . ?
C14 C15 1.379(6) . ?
C14 C13 1.399(5) . ?
C14 H14A 0.9300 . ?
C13 C18 1.397(6) . ?
N1 C6 1.402(5) . ?
N1 H1B 0.8600 . ?
C7 C12 1.382(6) . ?
C7 C8 1.384(6) . ?
C17 C16 1.344(7) . ?
C17 C18 1.387(6) . ?
C17 H17A 0.9300 . ?
C6 C1 1.390(5) . ?
C6 C5 1.406(5) . ?
C18 H18A 0.9300 . ?
C8 C9 1.361(6) . ?
C8 H8A 0.9300 . ?
C5 H5A 0.9300 . ?
C16 C15 1.376(6) . ?
C16 H16A 0.9300 . ?
C12 C11 1.398(7) . ?
C12 H12A 0.9300 . ?
C9 C10 1.365(9) . ?
C9 H9A 0.9300 . ?
C11 C10 1.347(8) . ?
C11 H11A 0.9300 . ?
C1 H1C 0.9300 . ?
C15 H15A 0.9300 . ?
C10 H10A 0.9300 . ?

loop_
_cod_related_entry_id
_cod_related_entry_database
_cod_related_entry_code
1 ChemSpider 24783565
